data_4078731
loop_
_publ_author_name
'Takao, Toshiro'
'Kawashima, Takashi'
'Kanda, Hideyuki'
'Okamura, Rei'
'Suzuki, Hiroharu'

_publ_section_title
;
 Synthesis of Triruthenium Complexes Containing a Triply Bridging Pyridyl
 Ligand and Its Transformations to Face-Capping Pyridine and
 Perpendicularly Coordinated Pyridyl Ligands
;
_journal_issue 13
_journal_name_full Organometallics
_journal_page_first 4817
_journal_paper_doi 10.1021/om300379d
_journal_volume 31
_journal_year 2012
_chemical_formula_sum 'C37 H55 N O2 Ru3'
_chemical_formula_weight 849.03
_chemical_name_systematic
; 
 ? 
;
_space_group_IT_number 2
_symmetry_cell_setting triclinic
_symmetry_space_group_name_Hall '-P 1'
_symmetry_space_group_name_H-M 'P -1'
_atom_sites_solution_hydrogens geom
_atom_sites_solution_primary direct
_atom_sites_solution_secondary difmap
_audit_creation_method SHELXL-97
_cell_angle_alpha 77.3390(15)
_cell_angle_beta 77.7690(14)
_cell_angle_gamma 74.7230(14)
_cell_formula_units_Z 2
_cell_length_a 8.7652(5)
_cell_length_b 10.8209(7)
_cell_length_c 19.2871(10)
_cell_measurement_reflns_used 16982
_cell_measurement_temperature 123(2)
_cell_measurement_theta_max 27.48
_cell_measurement_theta_min 3.00
_cell_volume 1698.54(17)
_computing_cell_refinement PROCESS-AUTO
_computing_data_collection 'PROCESS-AUTO (Rigaku, 1998)'
_computing_data_reduction 'SHELXS-97 (Sheldrick, 1990)'
_computing_molecular_graphics 'ORTEX (P.McArdle, 1995)'
_computing_publication_material SHELXL-97
_computing_structure_refinement 'SHELXL-97 (Sheldrick, 1997)'
_computing_structure_solution SHELXS-97
_diffrn_ambient_temperature 123(2)
_diffrn_detector_area_resol_mean 10
_diffrn_measured_fraction_theta_full 0.993
_diffrn_measured_fraction_theta_max 0.993
_diffrn_measurement_device_type 'Rigaku R-AXIS RAPID Imaging Plate'
_diffrn_measurement_method \w
_diffrn_radiation_monochromator graphite
_diffrn_radiation_source 'Rigaku Rotating Anode ultraX18'
_diffrn_radiation_type MoK\a
_diffrn_radiation_wavelength 0.71069
_diffrn_reflns_av_R_equivalents 0.0862
_diffrn_reflns_av_sigmaI/netI 0.1347
_diffrn_reflns_limit_h_max 11
_diffrn_reflns_limit_h_min -11
_diffrn_reflns_limit_k_max 13
_diffrn_reflns_limit_k_min -14
_diffrn_reflns_limit_l_max 24
_diffrn_reflns_limit_l_min -24
_diffrn_reflns_number 16982
_diffrn_reflns_theta_full 27.48
_diffrn_reflns_theta_max 27.48
_diffrn_reflns_theta_min 3.00
_exptl_absorpt_coefficient_mu 1.350
_exptl_absorpt_correction_T_max 1.0000
_exptl_absorpt_correction_T_min 0.2433
_exptl_absorpt_correction_type empirical
_exptl_crystal_colour red
_exptl_crystal_density_diffrn 1.660
_exptl_crystal_density_meas ?
_exptl_crystal_density_method 'not measured'
_exptl_crystal_description needle
_exptl_crystal_F_000 864
_exptl_crystal_size_max 0.074
_exptl_crystal_size_mid 0.038
_exptl_crystal_size_min 0.010
_refine_diff_density_max 1.782
_refine_diff_density_min -2.250
_refine_diff_density_rms 0.274
_refine_ls_extinction_coef 0.0063(8)
_refine_ls_extinction_expression Fc^*^=kFc[1+0.001xFc^2^\l^3^/sin(2\q)]^-1/4^
_refine_ls_extinction_method SHELXL
_refine_ls_goodness_of_fit_ref 1.118
_refine_ls_hydrogen_treatment mixed
_refine_ls_matrix_type full
_refine_ls_number_parameters 391
_refine_ls_number_reflns 7724
_refine_ls_number_restraints 0
_refine_ls_restrained_S_all 1.118
_refine_ls_R_factor_all 0.1255
_refine_ls_R_factor_gt 0.0573
_refine_ls_shift/su_max 0.002
_refine_ls_shift/su_mean 0.000
_refine_ls_structure_factor_coef Fsqd
_refine_ls_weighting_details 'calc w=1/[\s^2^(Fo^2^)+(0.0644P)^2^+5.1263P] where P=(Fo^2^+2Fc^2^)/3'
_refine_ls_weighting_scheme calc
_refine_ls_wR_factor_gt 0.1262
_refine_ls_wR_factor_ref 0.1877
_reflns_number_gt 4482
_reflns_number_total 7724
_reflns_threshold_expression >2sigma(I)
_cod_data_source_file om300379d_si_001.cif
_cod_data_source_block 3b
_cod_depositor_comments
;
The following automatic conversions were performed:

'_symmetry_cell_setting' value 'Triclinic' changed to 'triclinic'
according to /home/saulius/struct/CIF-dictionaries/cif_core.dic
dictionary named 'cif_core.dic' version 2.4.2 from
2011-04-26.

'_exptl_absorpt_correction_type' value 'Empirical'
changed to 'empirical' according to
/home/saulius/struct/CIF-dictionaries/cif_core.dic dictionary named
'cif_core.dic' version 2.4.2 from 2011-04-26.

Automatic conversion script
Id: cif_fix_values 1891 2012-01-12 08:04:46Z andrius 

The following automatic conversions were performed:

'_exptl_crystal_density_meas' value 'not measured' was changed to '?'
- the value is perceived as not measured.

Automatic conversion script
Id: cif_fix_values 3008 2015-01-20 13:52:24Z robertas 
;
_cod_original_cell_volume 1698.54(16)
_cod_original_sg_symbol_H-M P-1
_cod_database_code 4078731

loop_
_symmetry_equiv_pos_as_xyz
'x, y, z'
'-x, -y, -z'

loop_
_atom_site_label
_atom_site_type_symbol
_atom_site_fract_x
_atom_site_fract_y
_atom_site_fract_z
_atom_site_U_iso_or_equiv
_atom_site_adp_type
_atom_site_occupancy
_atom_site_symmetry_multiplicity
_atom_site_calc_flag
_atom_site_refinement_flags
_atom_site_disorder_assembly
_atom_site_disorder_group
Ru1 Ru 0.76906(8) 0.62866(6) 0.67373(3) 0.0239(2) Uani 1 1 d . A .
Ru2 Ru 0.68805(8) 0.87579(6) 0.73823(4) 0.0249(2) Uani 1 1 d . A .
Ru3 Ru 0.81727(8) 0.61518(7) 0.82527(4) 0.0256(2) Uani 1 1 d . . .
N1 N 0.5703(9) 0.5724(7) 0.7474(4) 0.0294(16) Uani 1 1 d . . .
O1 O 0.2757(9) 0.9857(9) 0.8355(4) 0.064(2) Uani 1 1 d . A .
O2 O 0.4141(9) 0.8777(8) 0.9245(4) 0.057(2) Uani 1 1 d . A .
C1 C 0.5148(9) 0.6963(9) 0.7095(5) 0.0292(19) Uani 1 1 d . A .
C2 C 0.4704(10) 0.8124(9) 0.7398(5) 0.032(2) Uani 1 1 d . . .
C3 C 0.4904(9) 0.8011(9) 0.8141(4) 0.0293(19) Uani 1 1 d . A .
C4 C 0.5601(11) 0.6739(10) 0.8534(5) 0.034(2) Uani 1 1 d . A .
C5 C 0.5957(10) 0.5646(9) 0.8187(5) 0.032(2) Uani 1 1 d . A .
C6 C 0.3843(13) 0.8986(12) 0.8552(6) 0.049(3) Uani 1 1 d . . .
C7 C 0.3021(17) 0.9609(17) 0.9693(7) 0.088(5) Uani 1 1 d . . .
H7A H 0.3282 0.9376 1.0182 0.132 Uiso 1 1 calc R A .
H7B H 0.1936 0.9508 0.9707 0.132 Uiso 1 1 calc R . .
H7C H 0.3077 1.0515 0.9498 0.132 Uiso 1 1 calc R . .
C8 C 0.9072(14) 0.6461(10) 0.5610(5) 0.043(2) Uani 1 1 d . . .
C9 C 0.7521(13) 0.6294(10) 0.5612(4) 0.041(3) Uani 1 1 d . A .
C10 C 0.7398(12) 0.5066(9) 0.6045(5) 0.036(2) Uani 1 1 d . . .
C11 C 0.8840(14) 0.4518(9) 0.6319(5) 0.044(3) Uani 1 1 d . A .
C12 C 0.9851(12) 0.5400(12) 0.6043(5) 0.048(3) Uani 1 1 d . A .
C13 C 0.987(2) 0.7498(16) 0.5137(7) 0.111(7) Uani 1 1 d . A .
H13A H 0.9086 0.8140 0.4868 0.166 Uiso 1 1 calc R . .
H13B H 1.0766 0.7100 0.4798 0.166 Uiso 1 1 calc R . .
H13C H 1.0261 0.7929 0.5436 0.166 Uiso 1 1 calc R . .
C14 C 0.631(2) 0.7176(14) 0.5179(7) 0.096(6) Uani 1 1 d . . .
H14A H 0.5233 0.7118 0.5431 0.143 Uiso 1 1 calc R A .
H14B H 0.6486 0.6918 0.4707 0.143 Uiso 1 1 calc R . .
H14C H 0.6427 0.8073 0.5114 0.143 Uiso 1 1 calc R . .
C15 C 0.6041(17) 0.4405(15) 0.6171(8) 0.080(5) Uani 1 1 d . A .
H15A H 0.5031 0.5061 0.6154 0.121 Uiso 1 1 calc R . .
H15B H 0.6001 0.3842 0.6645 0.121 Uiso 1 1 calc R . .
H15C H 0.6203 0.3879 0.5796 0.121 Uiso 1 1 calc R . .
C16 C 0.931(2) 0.3177(12) 0.6758(7) 0.097(6) Uani 1 1 d . . .
H16A H 0.8344 0.2884 0.7015 0.146 Uiso 1 1 calc R A .
H16B H 0.9961 0.3209 0.7106 0.146 Uiso 1 1 calc R . .
H16C H 0.9935 0.2569 0.6437 0.146 Uiso 1 1 calc R . .
C17 C 1.1590(16) 0.5187(18) 0.6119(9) 0.101(6) Uani 1 1 d . . .
H17A H 1.1908 0.4361 0.6441 0.151 Uiso 1 1 calc R A .
H17B H 1.1723 0.5901 0.6321 0.151 Uiso 1 1 calc R . .
H17C H 1.2266 0.5162 0.5645 0.151 Uiso 1 1 calc R . .
C18 C 0.7106(12) 1.0335(8) 0.6489(5) 0.034(2) Uani 1 1 d . . .
C19 C 0.8561(10) 0.9947(8) 0.6813(6) 0.036(2) Uani 1 1 d . A .
C20 C 0.8098(12) 1.0246(8) 0.7514(6) 0.041(3) Uani 1 1 d . . .
C21 C 0.6414(13) 1.0772(9) 0.7642(6) 0.041(3) Uani 1 1 d . A .
C22 C 0.5810(12) 1.0842(8) 0.6983(5) 0.034(2) Uani 1 1 d . A .
C23 C 0.7071(13) 1.0407(10) 0.5702(5) 0.047(3) Uani 1 1 d . A .
H23A H 0.8111 0.9944 0.5474 0.071 Uiso 1 1 calc R . .
H23B H 0.6855 1.1320 0.5465 0.071 Uiso 1 1 calc R . .
H23C H 0.6227 1.0004 0.5656 0.071 Uiso 1 1 calc R . .
C24 C 1.0248(12) 0.9505(9) 0.6457(6) 0.049(3) Uani 1 1 d . . .
H24A H 1.0255 0.9083 0.6055 0.074 Uiso 1 1 calc R A .
H24B H 1.0861 0.8884 0.6807 0.074 Uiso 1 1 calc R . .
H24C H 1.0735 1.0256 0.6276 0.074 Uiso 1 1 calc R . .
C25 C 0.9227(15) 1.0175(10) 0.8015(8) 0.066(4) Uani 1 1 d . A .
H25A H 0.8680 1.0027 0.8514 0.099 Uiso 1 1 calc R . .
H25B H 0.9575 1.0995 0.7916 0.099 Uiso 1 1 calc R . .
H25C H 1.0163 0.9457 0.7940 0.099 Uiso 1 1 calc R . .
C26 C 0.5511(16) 1.1381(11) 0.8266(7) 0.063(4) Uani 1 1 d . . .
H26A H 0.4372 1.1389 0.8316 0.095 Uiso 1 1 calc R A .
H26B H 0.5640 1.2276 0.8193 0.095 Uiso 1 1 calc R . .
H26C H 0.5920 1.0883 0.8704 0.095 Uiso 1 1 calc R . .
C27 C 0.4133(12) 1.1434(10) 0.6856(6) 0.047(3) Uani 1 1 d . . .
H27A H 0.3388 1.1256 0.7303 0.070 Uiso 1 1 calc R A .
H27B H 0.3909 1.1059 0.6480 0.070 Uiso 1 1 calc R . .
H27C H 0.3998 1.2376 0.6702 0.070 Uiso 1 1 calc R . .
C28 C 1.039(2) 0.6103(17) 0.8724(10) 0.020(4) Uiso 0.556(10) 1 d P A 1
C29 C 0.897(2) 0.6115(18) 0.9267(9) 0.023(4) Uiso 0.556(10) 1 d P A 1
C30 C 0.8530(17) 0.4890(16) 0.9282(8) 0.018(3) Uiso 0.556(10) 1 d P A 1
C31 C 0.960(2) 0.4226(16) 0.8751(9) 0.023(3) Uiso 0.556(10) 1 d P A 1
C32 C 1.0722(18) 0.4950(15) 0.8436(8) 0.021(3) Uiso 0.556(10) 1 d P A 1
C33 C 1.145(2) 0.7067(18) 0.8529(10) 0.041(4) Uiso 0.556(10) 1 d P A 1
C34 C 0.824(2) 0.7072(17) 0.9757(9) 0.037(4) Uiso 0.556(10) 1 d P A 1
C35 C 0.723(2) 0.437(2) 0.9842(10) 0.048(5) Uiso 0.556(10) 1 d P A 1
C36 C 0.965(2) 0.2867(18) 0.8643(10) 0.040(4) Uiso 0.556(10) 1 d P A 1
C37 C 1.222(2) 0.4547(18) 0.7879(10) 0.041(4) Uiso 0.556(10) 1 d P A 1
C28A C 0.921(3) 0.650(2) 0.9112(12) 0.028(5) Uiso 0.444(10) 1 d P A 2
C29A C 0.815(2) 0.5651(17) 0.9441(9) 0.016(4) Uiso 0.444(10) 1 d P A 2
C30A C 0.869(2) 0.4486(19) 0.9098(10) 0.016(4) Uiso 0.444(10) 1 d P A 2
C31A C 1.011(3) 0.460(2) 0.8587(12) 0.030(5) Uiso 0.444(10) 1 d P A 2
C32A C 1.044(2) 0.588(2) 0.8569(11) 0.015(5) Uiso 0.444(10) 1 d P A 2
C33A C 0.908(2) 0.7744(19) 0.9379(10) 0.030(5) Uiso 0.444(10) 1 d P A 2
C34A C 0.688(3) 0.584(2) 1.0072(11) 0.035(5) Uiso 0.444(10) 1 d P A 2
C35A C 0.796(2) 0.330(2) 0.9359(11) 0.033(5) Uiso 0.444(10) 1 d P A 2
C36A C 1.119(2) 0.360(2) 0.8226(11) 0.033(5) Uiso 0.444(10) 1 d P A 2
C37A C 1.187(3) 0.636(2) 0.8173(12) 0.040(5) Uiso 0.444(10) 1 d P A 2

loop_
_atom_site_aniso_label
_atom_site_aniso_U_11
_atom_site_aniso_U_22
_atom_site_aniso_U_33
_atom_site_aniso_U_23
_atom_site_aniso_U_13
_atom_site_aniso_U_12
Ru1 0.0292(4) 0.0185(4) 0.0242(4) -0.0066(3) -0.0028(3) -0.0046(3)
Ru2 0.0245(4) 0.0185(4) 0.0322(4) -0.0082(3) -0.0048(3) -0.0025(3)
Ru3 0.0313(4) 0.0233(4) 0.0242(4) -0.0014(3) -0.0057(3) -0.0110(3)
N1 0.034(4) 0.034(4) 0.025(4) -0.001(3) -0.004(3) -0.019(3)
O1 0.037(4) 0.091(7) 0.067(5) -0.045(5) -0.016(4) 0.011(4)
O2 0.042(4) 0.087(6) 0.046(4) -0.039(4) -0.006(4) 0.000(4)
C1 0.012(4) 0.034(5) 0.043(5) -0.011(4) 0.005(4) -0.010(3)
C2 0.016(4) 0.042(6) 0.045(5) -0.018(4) -0.001(4) -0.013(4)
C3 0.018(4) 0.046(6) 0.025(4) -0.014(4) 0.013(4) -0.015(4)
C4 0.028(5) 0.051(6) 0.028(4) -0.010(4) -0.001(4) -0.015(4)
C5 0.029(4) 0.043(6) 0.030(4) 0.008(4) -0.005(4) -0.033(4)
C6 0.042(6) 0.065(8) 0.046(6) -0.021(6) -0.007(5) -0.013(6)
C7 0.068(9) 0.137(15) 0.060(8) -0.069(9) 0.007(7) 0.005(9)
C8 0.065(7) 0.039(6) 0.025(5) -0.010(4) 0.001(5) -0.014(5)
C9 0.053(6) 0.047(6) 0.016(4) -0.019(4) -0.009(4) 0.015(5)
C10 0.055(6) 0.040(6) 0.026(4) -0.014(4) 0.002(5) -0.032(5)
C11 0.071(7) 0.023(5) 0.037(5) -0.012(4) -0.014(6) 0.000(5)
C12 0.038(6) 0.066(8) 0.039(5) -0.043(6) 0.003(5) 0.007(5)
C13 0.173(17) 0.110(13) 0.061(8) -0.055(9) 0.074(10) -0.091(13)
C14 0.140(14) 0.080(10) 0.056(8) -0.037(7) -0.069(9) 0.057(9)
C15 0.078(9) 0.112(12) 0.081(9) -0.062(9) 0.006(8) -0.052(9)
C16 0.198(19) 0.034(7) 0.055(8) -0.017(6) -0.038(10) 0.004(9)
C17 0.050(8) 0.162(17) 0.105(12) -0.097(12) 0.002(9) -0.003(9)
C18 0.050(6) 0.012(4) 0.036(5) 0.011(3) -0.014(5) -0.008(4)
C19 0.026(4) 0.013(4) 0.071(7) -0.001(4) -0.011(5) -0.009(4)
C20 0.041(5) 0.016(4) 0.080(8) -0.007(5) -0.040(6) -0.007(4)
C21 0.057(6) 0.020(5) 0.055(6) -0.021(4) -0.031(6) 0.005(4)
C22 0.049(6) 0.010(4) 0.042(5) -0.006(4) -0.017(5) 0.003(4)
C23 0.051(6) 0.040(6) 0.043(6) 0.010(5) -0.010(5) -0.010(5)
C24 0.038(5) 0.024(5) 0.076(8) 0.014(5) -0.006(6) -0.011(4)
C25 0.081(9) 0.023(6) 0.112(11) 0.000(6) -0.065(9) -0.014(6)
C26 0.087(9) 0.036(7) 0.074(8) -0.030(6) -0.036(8) 0.008(6)
C27 0.051(6) 0.031(6) 0.058(6) -0.020(5) -0.027(6) 0.017(5)

loop_
_atom_type_symbol
_atom_type_description
_atom_type_scat_dispersion_real
_atom_type_scat_dispersion_imag
_atom_type_scat_source
C C 0.0033 0.0016 'International Tables Vol C Tables 4.2.6.8 and 6.1.1.4'
H H 0.0000 0.0000 'International Tables Vol C Tables 4.2.6.8 and 6.1.1.4'
N N 0.0061 0.0033 'International Tables Vol C Tables 4.2.6.8 and 6.1.1.4'
O O 0.0106 0.0060 'International Tables Vol C Tables 4.2.6.8 and 6.1.1.4'
Ru Ru -1.2594 0.8363 'International Tables Vol C Tables 4.2.6.8 and 6.1.1.4'

loop_
_geom_angle_atom_site_label_1
_geom_angle_atom_site_label_2
_geom_angle_atom_site_label_3
_geom_angle
N1 Ru1 C11 101.4(4)
N1 Ru1 C10 87.7(3)
C11 Ru1 C10 38.0(4)
N1 Ru1 C1 37.9(3)
C11 Ru1 C1 126.5(4)
C10 Ru1 C1 95.0(4)
N1 Ru1 C12 138.9(4)
C11 Ru1 C12 37.9(4)
C10 Ru1 C12 62.7(4)
C1 Ru1 C12 156.6(4)
N1 Ru1 C9 112.0(4)
C11 Ru1 C9 63.3(4)
C10 Ru1 C9 38.0(4)
C1 Ru1 C9 96.5(4)
C12 Ru1 C9 61.8(4)
N1 Ru1 C8 148.2(3)
C11 Ru1 C8 62.2(4)
C10 Ru1 C8 62.4(4)
C1 Ru1 C8 128.9(4)
C12 Ru1 C8 36.0(4)
C9 Ru1 C8 37.1(4)
N1 Ru1 Ru3 70.75(18)
C11 Ru1 Ru3 113.2(3)
C10 Ru1 Ru3 140.6(3)
C1 Ru1 Ru3 87.7(2)
C12 Ru1 Ru3 113.9(3)
C9 Ru1 Ru3 175.7(3)
C8 Ru1 Ru3 139.6(3)
N1 Ru1 Ru2 87.8(2)
C11 Ru1 Ru2 166.1(3)
C10 Ru1 Ru2 154.5(3)
C1 Ru1 Ru2 66.8(2)
C12 Ru1 Ru2 131.2(3)
C9 Ru1 Ru2 123.0(3)
C8 Ru1 Ru2 114.3(3)
Ru3 Ru1 Ru2 59.76(2)
C18 Ru2 C19 39.4(3)
C18 Ru2 C2 108.9(4)
C19 Ru2 C2 147.7(4)
C18 Ru2 C3 137.1(4)
C19 Ru2 C3 163.5(4)
C2 Ru2 C3 38.5(3)
C18 Ru2 C22 36.9(4)
C19 Ru2 C22 63.8(4)
C2 Ru2 C22 93.6(4)
C3 Ru2 C22 105.2(4)
C18 Ru2 C20 63.0(4)
C19 Ru2 C20 37.3(4)
C2 Ru2 C20 150.8(4)
C3 Ru2 C20 127.6(4)
C22 Ru2 C20 62.6(3)
C18 Ru2 C21 62.6(4)
C19 Ru2 C21 63.0(4)
C2 Ru2 C21 113.8(4)
C3 Ru2 C21 100.7(4)
C22 Ru2 C21 37.9(3)
C20 Ru2 C21 37.0(4)
C18 Ru2 Ru3 152.3(3)
C19 Ru2 Ru3 118.2(2)
C2 Ru2 Ru3 89.2(3)
C3 Ru2 Ru3 69.5(2)
C22 Ru2 Ru3 166.7(2)
C20 Ru2 Ru3 110.3(2)
C21 Ru2 Ru3 129.7(2)
C18 Ru2 Ru1 106.5(3)
C19 Ru2 Ru1 108.4(3)
C2 Ru2 Ru1 69.5(2)
C3 Ru2 Ru1 88.1(2)
C22 Ru2 Ru1 133.5(2)
C20 Ru2 Ru1 139.1(3)
C21 Ru2 Ru1 169.1(3)
Ru3 Ru2 Ru1 59.47(2)
C32A Ru3 C31A 40.5(9)
C32A Ru3 C4 146.8(6)
C31A Ru3 C4 138.7(8)
C32A Ru3 C30A 66.3(7)
C31A Ru3 C30A 38.5(8)
C4 Ru3 C30A 100.6(6)
C32A Ru3 C30 63.6(6)
C31A Ru3 C30 47.0(8)
C4 Ru3 C30 95.3(5)
C30A Ru3 C30 15.6(5)
C32A Ru3 C5 156.8(6)
C31A Ru3 C5 117.7(8)
C4 Ru3 C5 38.0(4)
C30A Ru3 C5 91.0(5)
C30 Ru3 C5 95.8(4)
C32A Ru3 C28A 39.8(8)
C31A Ru3 C28A 66.2(8)
C4 Ru3 C28A 107.1(6)
C30A Ru3 C28A 65.1(8)
C30 Ru3 C28A 52.3(8)
C5 Ru3 C28A 135.5(7)
C32A Ru3 C29 45.3(7)
C31A Ru3 C29 61.4(7)
C4 Ru3 C29 102.0(5)
C30A Ru3 C29 52.8(7)
C30 Ru3 C29 39.2(6)
C5 Ru3 C29 124.4(5)
C28A Ru3 C29 13.6(7)
C32A Ru3 C29A 65.4(7)
C31A Ru3 C29A 65.0(7)
C4 Ru3 C29A 85.0(5)
C30A Ru3 C29A 39.0(6)
C30 Ru3 C29A 23.4(5)
C5 Ru3 C29A 100.4(5)
C28A Ru3 C29A 37.8(7)
C29 Ru3 C29A 24.6(6)
C32A Ru3 C31 55.4(7)
C31A Ru3 C31 17.0(7)
C4 Ru3 C31 122.4(6)
C30A Ru3 C31 24.6(6)
C30 Ru3 C31 37.2(6)
C5 Ru3 C31 101.9(5)
C28A Ru3 C31 72.2(7)
C29 Ru3 C31 63.7(6)
C29A Ru3 C31 59.1(6)
C32A Ru3 C28 9.8(7)
C31A Ru3 C28 47.4(8)
C4 Ru3 C28 137.5(5)
C30A Ru3 C28 67.4(6)
C30 Ru3 C28 61.8(6)
C5 Ru3 C28 157.6(5)
C28A Ru3 C28 30.4(7)
C29 Ru3 C28 37.4(6)
C29A Ru3 C28 59.5(6)
C31 Ru3 C28 60.6(6)
C32A Ru3 C32 26.6(6)
C31A Ru3 C32 17.9(7)
C4 Ru3 C32 154.8(5)
C30A Ru3 C32 54.6(6)
C30 Ru3 C32 59.7(5)
C5 Ru3 C32 134.1(5)
C28A Ru3 C32 61.4(7)
C29 Ru3 C32 61.3(6)
C29A Ru3 C32 72.7(6)
C31 Ru3 C32 34.9(5)
C28 Ru3 C32 35.6(6)
C1 N1 C5 116.8(7)
C1 N1 Ru1 72.3(4)
C5 N1 Ru1 108.6(5)
C6 O2 C7 114.3(9)
N1 C1 C2 124.1(8)
N1 C1 Ru1 69.8(4)
C2 C1 Ru1 115.4(5)
C1 C2 C3 117.8(9)
C1 C2 Ru2 108.3(5)
C3 C2 Ru2 72.2(4)
C2 C3 C4 119.2(8)
C2 C3 C6 117.4(8)
C4 C3 C6 118.5(8)
C2 C3 Ru2 69.3(4)
C4 C3 Ru2 107.9(6)
C6 C3 Ru2 112.6(7)
C5 C4 C3 118.2(8)
C5 C4 Ru3 72.1(5)
C3 C4 Ru3 113.7(6)
C4 C5 N1 123.5(8)
C4 C5 Ru3 69.9(5)
N1 C5 Ru3 114.4(5)
O1 C6 O2 120.5(10)
O1 C6 C3 127.3(10)
O2 C6 C3 112.1(9)
C12 C8 C9 108.3(9)
C12 C8 C13 124.0(13)
C9 C8 C13 127.1(12)
C12 C8 Ru1 70.0(5)
C9 C8 Ru1 69.8(5)
C13 C8 Ru1 132.9(7)
C8 C9 C10 107.2(8)
C8 C9 C14 126.1(12)
C10 C9 C14 126.4(12)
C8 C9 Ru1 73.1(5)
C10 C9 Ru1 69.5(5)
C14 C9 Ru1 127.4(7)
C11 C10 C9 107.9(9)
C11 C10 C15 124.4(11)
C9 C10 C15 127.7(11)
C11 C10 Ru1 70.6(5)
C9 C10 Ru1 72.5(5)
C15 C10 Ru1 124.9(7)
C10 C11 C12 107.2(9)
C10 C11 C16 126.9(12)
C12 C11 C16 125.6(12)
C10 C11 Ru1 71.4(5)
C12 C11 Ru1 72.7(5)
C16 C11 Ru1 126.2(8)
C8 C12 C11 109.4(10)
C8 C12 C17 123.1(13)
C11 C12 C17 127.2(12)
C8 C12 Ru1 74.0(6)
C11 C12 Ru1 69.4(6)
C17 C12 Ru1 128.5(7)
C22 C18 C19 109.5(8)
C22 C18 C23 124.9(8)
C19 C18 C23 124.6(9)
C22 C18 Ru2 74.4(5)
C19 C18 Ru2 70.9(5)
C23 C18 Ru2 129.7(7)
C20 C19 C18 106.3(8)
C20 C19 C24 125.2(9)
C18 C19 C24 128.0(10)
C20 C19 Ru2 73.7(5)
C18 C19 Ru2 69.7(5)
C24 C19 Ru2 127.9(6)
C19 C20 C21 109.5(8)
C19 C20 C25 125.2(10)
C21 C20 C25 124.9(11)
C19 C20 Ru2 69.0(5)
C21 C20 Ru2 72.3(5)
C25 C20 Ru2 130.7(7)
C20 C21 C22 107.4(9)
C20 C21 C26 125.9(9)
C22 C21 C26 125.7(9)
C20 C21 Ru2 70.7(5)
C22 C21 Ru2 70.2(5)
C26 C21 Ru2 133.5(8)
C18 C22 C21 107.3(8)
C18 C22 C27 127.0(8)
C21 C22 C27 125.5(9)
C18 C22 Ru2 68.6(5)
C21 C22 Ru2 71.9(5)
C27 C22 Ru2 127.8(7)
C32 C28 C29 108.1(14)
C32 C28 C33 124.2(16)
C29 C28 C33 127.5(17)
C32 C28 Ru3 73.4(9)
C29 C28 Ru3 67.8(9)
C33 C28 Ru3 128.6(12)
C28 C29 C30 104.4(14)
C28 C29 C34 127.5(17)
C30 C29 C34 127.7(17)
C28 C29 Ru3 74.8(10)
C30 C29 Ru3 69.6(8)
C34 C29 Ru3 125.0(11)
C31 C30 C29 109.3(14)
C31 C30 C35 126.1(17)
C29 C30 C35 124.3(16)
C31 C30 Ru3 74.3(8)
C29 C30 Ru3 71.2(8)
C35 C30 Ru3 125.9(11)
C32 C31 C30 107.2(14)
C32 C31 C36 126.6(15)
C30 C31 C36 125.5(17)
C32 C31 Ru3 75.3(9)
C30 C31 Ru3 68.5(8)
C36 C31 Ru3 128.8(10)
C31 C32 C28 110.9(14)
C31 C32 C37 125.9(15)
C28 C32 C37 123.0(16)
C31 C32 Ru3 69.8(8)
C28 C32 Ru3 71.0(9)
C37 C32 Ru3 129.5(10)
C29A C28A C32A 108.7(18)
C29A C28A C33A 121.7(19)
C32A C28A C33A 129(2)
C29A C28A Ru3 72.7(10)
C32A C28A Ru3 67.8(11)
C33A C28A Ru3 130.7(15)
C28A C29A C30A 107.7(16)
C28A C29A C34A 125.5(17)
C30A C29A C34A 126.4(17)
C28A C29A Ru3 69.5(10)
C30A C29A Ru3 68.2(9)
C34A C29A Ru3 133.6(12)
C31A C30A C29A 108.8(17)
C31A C30A C35A 128(2)
C29A C30A C35A 122.9(17)
C31A C30A Ru3 69.8(11)
C29A C30A Ru3 72.8(10)
C35A C30A Ru3 130.8(12)
C30A C31A C36A 127(2)
C30A C31A C32A 108.1(18)
C36A C31A C32A 124(2)
C30A C31A Ru3 71.7(11)
C36A C31A Ru3 131.8(14)
C32A C31A Ru3 69.1(11)
C28A C32A C37A 126(2)
C28A C32A C31A 106.6(18)
C37A C32A C31A 127(2)
C28A C32A Ru3 72.4(11)
C37A C32A Ru3 129.5(15)
C31A C32A Ru3 70.3(11)

loop_
_geom_bond_atom_site_label_1
_geom_bond_atom_site_label_2
_geom_bond_distance
Ru1 N1 2.134(7)
Ru1 C11 2.155(9)
Ru1 C10 2.165(8)
Ru1 C1 2.166(8)
Ru1 C12 2.198(9)
Ru1 C9 2.205(8)
Ru1 C8 2.248(10)
Ru1 Ru3 3.0078(9)
Ru1 Ru2 3.0473(9)
Ru2 C18 2.159(8)
Ru2 C19 2.174(9)
Ru2 C2 2.183(8)
Ru2 C3 2.222(8)
Ru2 C22 2.233(8)
Ru2 C20 2.235(8)
Ru2 C21 2.257(8)
Ru2 Ru3 3.0167(10)
Ru3 C32A 2.13(2)
Ru3 C31A 2.14(2)
Ru3 C4 2.158(9)
Ru3 C30A 2.170(17)
Ru3 C30 2.180(14)
Ru3 C5 2.186(7)
Ru3 C28A 2.19(2)
Ru3 C29 2.201(15)
Ru3 C29A 2.233(16)
Ru3 C31 2.256(15)
Ru3 C28 2.295(17)
Ru3 C32 2.326(14)
N1 C1 1.395(11)
N1 C5 1.421(11)
O1 C6 1.209(13)
O2 C6 1.374(12)
O2 C7 1.428(13)
C1 C2 1.428(12)
C2 C3 1.454(12)
C3 C4 1.462(13)
C3 C6 1.465(14)
C4 C5 1.416(13)
C8 C12 1.374(15)
C8 C9 1.418(15)
C8 C13 1.506(17)
C9 C10 1.424(14)
C9 C14 1.490(13)
C10 C11 1.407(14)
C10 C15 1.495(14)
C11 C12 1.415(16)
C11 C16 1.513(15)
C12 C17 1.515(16)
C18 C22 1.393(13)
C18 C19 1.461(12)
C18 C23 1.510(13)
C19 C20 1.410(15)
C19 C24 1.492(14)
C20 C21 1.424(14)
C20 C25 1.499(13)
C21 C22 1.457(12)
C21 C26 1.477(15)
C22 C27 1.489(13)
C28 C32 1.41(2)
C28 C29 1.44(2)
C28 C33 1.51(2)
C29 C30 1.47(2)
C29 C34 1.48(2)
C30 C31 1.42(2)
C30 C35 1.53(2)
C31 C32 1.38(2)
C31 C36 1.52(2)
C32 C37 1.54(2)
C28A C29A 1.43(3)
C28A C32A 1.47(3)
C28A C33A 1.51(3)
C29A C30A 1.47(2)
C29A C34A 1.48(3)
C30A C31A 1.42(3)
C30A C35A 1.52(3)
C31A C36A 1.44(3)
C31A C32A 1.48(3)
C32A C37A 1.48(3)

loop_
_geom_torsion_atom_site_label_1
_geom_torsion_atom_site_label_2
_geom_torsion_atom_site_label_3
_geom_torsion_atom_site_label_4
_geom_torsion
N1 Ru1 Ru2 C18 -137.2(3)
C11 Ru1 Ru2 C18 91.1(12)
C10 Ru1 Ru2 C18 -57.3(6)
C1 Ru1 Ru2 C18 -104.7(4)
C12 Ru1 Ru2 C18 57.4(5)
C9 Ru1 Ru2 C18 -22.3(4)
C8 Ru1 Ru2 C18 19.1(4)
Ru3 Ru1 Ru2 C18 153.8(3)
N1 Ru1 Ru2 C19 -178.5(3)
C11 Ru1 Ru2 C19 49.8(12)
C10 Ru1 Ru2 C19 -98.6(6)
C1 Ru1 Ru2 C19 -146.0(4)
C12 Ru1 Ru2 C19 16.1(5)
C9 Ru1 Ru2 C19 -63.6(4)
C8 Ru1 Ru2 C19 -22.3(4)
Ru3 Ru1 Ru2 C19 112.5(3)
N1 Ru1 Ru2 C2 -32.7(3)
C11 Ru1 Ru2 C2 -164.4(12)
C10 Ru1 Ru2 C2 47.2(6)
C1 Ru1 Ru2 C2 -0.2(4)
C12 Ru1 Ru2 C2 161.8(5)
C9 Ru1 Ru2 C2 82.2(4)
C8 Ru1 Ru2 C2 123.5(4)
Ru3 Ru1 Ru2 C2 -101.7(3)
N1 Ru1 Ru2 C3 1.8(3)
C11 Ru1 Ru2 C3 -129.9(12)
C10 Ru1 Ru2 C3 81.7(6)
C1 Ru1 Ru2 C3 34.4(4)
C12 Ru1 Ru2 C3 -163.6(4)
C9 Ru1 Ru2 C3 116.7(4)
C8 Ru1 Ru2 C3 158.1(4)
Ru3 Ru1 Ru2 C3 -67.2(2)
N1 Ru1 Ru2 C22 -107.5(4)
C11 Ru1 Ru2 C22 120.8(12)
C10 Ru1 Ru2 C22 -27.6(7)
C1 Ru1 Ru2 C22 -75.0(5)
C12 Ru1 Ru2 C22 87.1(5)
C9 Ru1 Ru2 C22 7.4(5)
C8 Ru1 Ru2 C22 48.8(5)
Ru3 Ru1 Ru2 C22 -176.5(4)
N1 Ru1 Ru2 C20 155.2(4)
C11 Ru1 Ru2 C20 23.6(12)
C10 Ru1 Ru2 C20 -124.9(7)
C1 Ru1 Ru2 C20 -172.2(5)
C12 Ru1 Ru2 C20 -10.2(6)
C9 Ru1 Ru2 C20 -89.9(5)
C8 Ru1 Ru2 C20 -48.5(5)
Ru3 Ru1 Ru2 C20 86.3(4)
N1 Ru1 Ru2 C21 -142.2(13)
C11 Ru1 Ru2 C21 86.2(18)
C10 Ru1 Ru2 C21 -62.3(14)
C1 Ru1 Ru2 C21 -109.6(14)
C12 Ru1 Ru2 C21 52.4(14)
C9 Ru1 Ru2 C21 -27.3(14)
C8 Ru1 Ru2 C21 14.1(14)
Ru3 Ru1 Ru2 C21 148.9(13)
N1 Ru1 Ru2 Ru3 68.96(19)
C11 Ru1 Ru2 Ru3 -62.7(11)
C10 Ru1 Ru2 Ru3 148.9(6)
C1 Ru1 Ru2 Ru3 101.5(3)
C12 Ru1 Ru2 Ru3 -96.5(4)
C9 Ru1 Ru2 Ru3 -176.1(4)
C8 Ru1 Ru2 Ru3 -134.8(3)
C11 Ru1 N1 C1 -136.9(5)
C10 Ru1 N1 C1 -101.2(5)
C12 Ru1 N1 C1 -143.1(6)
C9 Ru1 N1 C1 -71.3(5)
C8 Ru1 N1 C1 -82.3(8)
Ru3 Ru1 N1 C1 112.3(5)
Ru2 Ru1 N1 C1 53.6(4)
C11 Ru1 N1 C5 110.0(6)
C10 Ru1 N1 C5 145.7(7)
C1 Ru1 N1 C5 -113.1(8)
C12 Ru1 N1 C5 103.8(7)
C9 Ru1 N1 C5 175.6(6)
C8 Ru1 N1 C5 164.6(7)
Ru3 Ru1 N1 C5 -0.8(5)
Ru2 Ru1 N1 C5 -59.5(6)
C5 N1 C1 C2 -5.3(11)
Ru1 N1 C1 C2 -107.7(8)
C5 N1 C1 Ru1 102.4(6)
C11 Ru1 C1 N1 56.5(6)
C10 Ru1 C1 N1 79.7(5)
C12 Ru1 C1 N1 96.9(11)
C9 Ru1 C1 N1 117.9(5)
C8 Ru1 C1 N1 137.9(5)
Ru3 Ru1 C1 N1 -61.0(4)
Ru2 Ru1 C1 N1 -118.9(5)
N1 Ru1 C1 C2 119.2(9)
C11 Ru1 C1 C2 175.7(6)
C10 Ru1 C1 C2 -161.1(7)
C12 Ru1 C1 C2 -143.9(10)
C9 Ru1 C1 C2 -123.0(7)
C8 Ru1 C1 C2 -102.9(8)
Ru3 Ru1 C1 C2 58.2(7)
Ru2 Ru1 C1 C2 0.3(6)
N1 C1 C2 C3 2.5(12)
Ru1 C1 C2 C3 -79.5(9)
N1 C1 C2 Ru2 81.6(9)
Ru1 C1 C2 Ru2 -0.4(8)
C18 Ru2 C2 C1 101.4(7)
C19 Ru2 C2 C1 92.4(9)
C3 Ru2 C2 C1 -114.2(9)
C22 Ru2 C2 C1 135.8(7)
C20 Ru2 C2 C1 169.6(7)
C21 Ru2 C2 C1 169.0(6)
Ru3 Ru2 C2 C1 -57.2(6)
Ru1 Ru2 C2 C1 0.3(6)
C18 Ru2 C2 C3 -144.4(5)
C19 Ru2 C2 C3 -153.4(6)
C22 Ru2 C2 C3 -110.0(6)
C20 Ru2 C2 C3 -76.2(9)
C21 Ru2 C2 C3 -76.8(6)
Ru3 Ru2 C2 C3 57.0(5)
Ru1 Ru2 C2 C3 114.5(5)
C1 C2 C3 C4 2.3(11)
Ru2 C2 C3 C4 -99.5(7)
C1 C2 C3 C6 -152.7(8)
Ru2 C2 C3 C6 105.5(8)
C1 C2 C3 Ru2 101.8(7)
C18 Ru2 C3 C2 54.0(7)
C19 Ru2 C3 C2 122.6(11)
C22 Ru2 C3 C2 76.4(6)
C20 Ru2 C3 C2 143.2(5)
C21 Ru2 C3 C2 115.0(5)
Ru3 Ru2 C3 C2 -116.5(5)
Ru1 Ru2 C3 C2 -58.5(5)
C18 Ru2 C3 C4 169.2(6)
C19 Ru2 C3 C4 -122.1(12)
C2 Ru2 C3 C4 115.3(8)
C22 Ru2 C3 C4 -168.4(6)
C20 Ru2 C3 C4 -101.5(6)
C21 Ru2 C3 C4 -129.8(6)
Ru3 Ru2 C3 C4 -1.2(5)
Ru1 Ru2 C3 C4 56.8(6)
C18 Ru2 C3 C6 -58.1(8)
C19 Ru2 C3 C6 10.6(15)
C2 Ru2 C3 C6 -112.0(9)
C22 Ru2 C3 C6 -35.7(7)
C20 Ru2 C3 C6 31.2(8)
C21 Ru2 C3 C6 2.9(7)
Ru3 Ru2 C3 C6 131.5(7)
Ru1 Ru2 C3 C6 -170.5(6)
C2 C3 C4 C5 -4.1(12)
C6 C3 C4 C5 150.7(8)
Ru2 C3 C4 C5 -79.9(8)
C2 C3 C4 Ru3 77.5(8)
C6 C3 C4 Ru3 -127.7(7)
Ru2 C3 C4 Ru3 1.7(7)
C32A Ru3 C4 C5 -140.4(11)
C31A Ru3 C4 C5 -71.7(11)
C30A Ru3 C4 C5 -77.9(7)
C30 Ru3 C4 C5 -92.7(7)
C28A Ru3 C4 C5 -144.8(8)
C29 Ru3 C4 C5 -131.8(7)
C29A Ru3 C4 C5 -113.8(7)
C31 Ru3 C4 C5 -65.5(7)
C28 Ru3 C4 C5 -145.8(7)
C32 Ru3 C4 C5 -86.4(11)
C32A Ru3 C4 C3 106.0(12)
C31A Ru3 C4 C3 174.8(10)
C30A Ru3 C4 C3 168.6(8)
C30 Ru3 C4 C3 153.7(8)
C5 Ru3 C4 C3 -113.5(8)
C28A Ru3 C4 C3 101.6(9)
C29 Ru3 C4 C3 114.7(8)
C29A Ru3 C4 C3 132.6(8)
C31 Ru3 C4 C3 -179.0(7)
C28 Ru3 C4 C3 100.7(9)
C32 Ru3 C4 C3 160.1(10)
C3 C4 C5 N1 1.2(12)
Ru3 C4 C5 N1 -106.6(8)
C3 C4 C5 Ru3 107.8(8)
C1 N1 C5 C4 3.3(11)
Ru1 N1 C5 C4 82.4(9)
C1 N1 C5 Ru3 -77.9(8)
Ru1 N1 C5 Ru3 1.2(8)
C32A Ru3 C5 C4 117.6(17)
C31A Ru3 C5 C4 135.0(8)
C30A Ru3 C5 C4 106.0(8)
C30 Ru3 C5 C4 91.1(7)
C28A Ru3 C5 C4 51.7(11)
C29 Ru3 C5 C4 62.1(8)
C29A Ru3 C5 C4 67.9(7)
C31 Ru3 C5 C4 128.3(7)
C28 Ru3 C5 C4 92.1(15)
C32 Ru3 C5 C4 143.7(7)
C32A Ru3 C5 N1 -123.7(16)
C31A Ru3 C5 N1 -106.3(9)
C4 Ru3 C5 N1 118.7(9)
C30A Ru3 C5 N1 -135.3(9)
C30 Ru3 C5 N1 -150.2(8)
C28A Ru3 C5 N1 170.4(10)
C29 Ru3 C5 N1 -179.2(7)
C29A Ru3 C5 N1 -173.4(8)
C31 Ru3 C5 N1 -113.1(8)
C28 Ru3 C5 N1 -149.2(13)
C32 Ru3 C5 N1 -97.6(8)
C7 O2 C6 O1 3.5(17)
C7 O2 C6 C3 -173.1(11)
C2 C3 C6 O1 3.4(16)
C4 C3 C6 O1 -151.8(12)
Ru2 C3 C6 O1 81.0(13)
C2 C3 C6 O2 179.8(8)
C4 C3 C6 O2 24.6(12)
Ru2 C3 C6 O2 -102.6(9)
N1 Ru1 C8 C12 -102.3(8)
C11 Ru1 C8 C12 -37.7(6)
C10 Ru1 C8 C12 -80.8(7)
C1 Ru1 C8 C12 -153.7(6)
C9 Ru1 C8 C12 -119.3(9)
Ru3 Ru1 C8 C12 56.2(8)
Ru2 Ru1 C8 C12 127.4(6)
N1 Ru1 C8 C9 17.0(10)
C11 Ru1 C8 C9 81.7(6)
C10 Ru1 C8 C9 38.5(6)
C1 Ru1 C8 C9 -34.3(7)
C12 Ru1 C8 C9 119.3(9)
Ru3 Ru1 C8 C9 175.5(4)
Ru2 Ru1 C8 C9 -113.3(5)
N1 Ru1 C8 C13 139.3(13)
C11 Ru1 C8 C13 -156.0(16)
C10 Ru1 C8 C13 160.8(16)
C1 Ru1 C8 C13 88.0(15)
C12 Ru1 C8 C13 -118.3(17)
C9 Ru1 C8 C13 122.3(16)
Ru3 Ru1 C8 C13 -62.1(15)
Ru2 Ru1 C8 C13 9.1(15)
C12 C8 C9 C10 -1.8(10)
C13 C8 C9 C10 169.4(10)
Ru1 C8 C9 C10 -61.5(6)
C12 C8 C9 C14 -176.1(9)
C13 C8 C9 C14 -4.8(16)
Ru1 C8 C9 C14 124.3(9)
C12 C8 C9 Ru1 59.6(6)
C13 C8 C9 Ru1 -129.1(11)
N1 Ru1 C9 C8 -170.4(5)
C11 Ru1 C9 C8 -78.4(6)
C10 Ru1 C9 C8 -116.3(8)
C1 Ru1 C9 C8 153.8(6)
C12 Ru1 C9 C8 -35.5(6)
Ru3 Ru1 C9 C8 -42(4)
Ru2 Ru1 C9 C8 87.3(6)
N1 Ru1 C9 C10 -54.1(6)
C11 Ru1 C9 C10 37.9(6)
C1 Ru1 C9 C10 -89.9(6)
C12 Ru1 C9 C10 80.8(7)
C8 Ru1 C9 C10 116.3(8)
Ru3 Ru1 C9 C10 74(4)
Ru2 Ru1 C9 C10 -156.3(5)
N1 Ru1 C9 C14 66.7(13)
C11 Ru1 C9 C14 158.7(14)
C10 Ru1 C9 C14 120.8(15)
C1 Ru1 C9 C14 30.9(13)
C12 Ru1 C9 C14 -158.4(14)
C8 Ru1 C9 C14 -122.9(15)
Ru3 Ru1 C9 C14 -165(3)
Ru2 Ru1 C9 C14 -35.5(14)
C8 C9 C10 C11 1.7(10)
C14 C9 C10 C11 175.9(9)
Ru1 C9 C10 C11 -62.1(6)
C8 C9 C10 C15 -175.2(10)
C14 C9 C10 C15 -1.0(16)
Ru1 C9 C10 C15 121.0(10)
C8 C9 C10 Ru1 63.8(6)
C14 C9 C10 Ru1 -121.9(9)
N1 Ru1 C10 C11 -111.8(6)
C1 Ru1 C10 C11 -149.0(6)
C12 Ru1 C10 C11 38.6(6)
C9 Ru1 C10 C11 116.9(9)
C8 Ru1 C10 C11 79.3(7)
Ru3 Ru1 C10 C11 -56.5(7)
Ru2 Ru1 C10 C11 168.3(5)
N1 Ru1 C10 C9 131.3(6)
C11 Ru1 C10 C9 -116.9(9)
C1 Ru1 C10 C9 94.1(6)
C12 Ru1 C10 C9 -78.3(7)
C8 Ru1 C10 C9 -37.6(6)
Ru3 Ru1 C10 C9 -173.4(4)
Ru2 Ru1 C10 C9 51.4(9)
N1 Ru1 C10 C15 7.1(11)
C11 Ru1 C10 C15 119.0(13)
C1 Ru1 C10 C15 -30.1(11)
C12 Ru1 C10 C15 157.5(12)
C9 Ru1 C10 C15 -124.2(14)
C8 Ru1 C10 C15 -161.7(12)
Ru3 Ru1 C10 C15 62.4(13)
Ru2 Ru1 C10 C15 -72.8(13)
C9 C10 C11 C12 -1.0(10)
C15 C10 C11 C12 176.1(9)
Ru1 C10 C11 C12 -64.3(6)
C9 C10 C11 C16 -174.8(10)
C15 C10 C11 C16 2.2(16)
Ru1 C10 C11 C16 121.8(11)
C9 C10 C11 Ru1 63.4(6)
C15 C10 C11 Ru1 -119.6(9)
N1 Ru1 C11 C10 71.1(6)
C1 Ru1 C11 C10 39.6(7)
C12 Ru1 C11 C10 -115.6(8)
C9 Ru1 C11 C10 -37.9(6)
C8 Ru1 C11 C10 -79.9(6)
Ru3 Ru1 C11 C10 144.9(5)
Ru2 Ru1 C11 C10 -158.5(9)
N1 Ru1 C11 C12 -173.3(6)
C10 Ru1 C11 C12 115.6(8)
C1 Ru1 C11 C12 155.2(6)
C9 Ru1 C11 C12 77.7(7)
C8 Ru1 C11 C12 35.7(6)
Ru3 Ru1 C11 C12 -99.5(6)
Ru2 Ru1 C11 C12 -42.9(14)
N1 Ru1 C11 C16 -51.5(13)
C10 Ru1 C11 C16 -122.6(15)
C1 Ru1 C11 C16 -82.9(13)
C12 Ru1 C11 C16 121.8(15)
C9 Ru1 C11 C16 -160.5(14)
C8 Ru1 C11 C16 157.6(14)
Ru3 Ru1 C11 C16 22.3(13)
Ru2 Ru1 C11 C16 79.0(19)
C9 C8 C12 C11 1.2(10)
C13 C8 C12 C11 -170.3(9)
Ru1 C8 C12 C11 60.8(7)
C9 C8 C12 C17 174.6(9)
C13 C8 C12 C17 3.0(15)
Ru1 C8 C12 C17 -125.9(10)
C9 C8 C12 Ru1 -59.5(6)
C13 C8 C12 Ru1 128.9(10)
C10 C11 C12 C8 -0.2(11)
C16 C11 C12 C8 173.8(10)
Ru1 C11 C12 C8 -63.7(7)
C10 C11 C12 C17 -173.2(9)
C16 C11 C12 C17 0.8(16)
Ru1 C11 C12 C17 123.3(10)
C10 C11 C12 Ru1 63.5(6)
C16 C11 C12 Ru1 -122.6(10)
N1 Ru1 C12 C8 128.4(7)
C11 Ru1 C12 C8 118.4(9)
C10 Ru1 C12 C8 79.8(7)
C1 Ru1 C12 C8 60.4(13)
C9 Ru1 C12 C8 36.6(6)
Ru3 Ru1 C12 C8 -143.9(5)
Ru2 Ru1 C12 C8 -74.1(7)
N1 Ru1 C12 C11 10.0(8)
C10 Ru1 C12 C11 -38.7(6)
C1 Ru1 C12 C11 -58.0(13)
C9 Ru1 C12 C11 -81.8(6)
C8 Ru1 C12 C11 -118.4(9)
Ru3 Ru1 C12 C11 97.7(6)
Ru2 Ru1 C12 C11 167.5(4)
N1 Ru1 C12 C17 -111.7(13)
C11 Ru1 C12 C17 -121.7(16)
C10 Ru1 C12 C17 -160.4(15)
C1 Ru1 C12 C17 -179.7(12)
C9 Ru1 C12 C17 156.5(15)
C8 Ru1 C12 C17 119.9(16)
Ru3 Ru1 C12 C17 -24.1(14)
Ru2 Ru1 C12 C17 45.8(15)
C19 Ru2 C18 C22 -117.6(8)
C2 Ru2 C18 C22 69.9(6)
C3 Ru2 C18 C22 37.7(7)
C20 Ru2 C18 C22 -79.5(6)
C21 Ru2 C18 C22 -37.8(5)
Ru3 Ru2 C18 C22 -161.9(4)
Ru1 Ru2 C18 C22 143.3(5)
C2 Ru2 C18 C19 -172.5(5)
C3 Ru2 C18 C19 155.4(5)
C22 Ru2 C18 C19 117.6(8)
C20 Ru2 C18 C19 38.1(5)
C21 Ru2 C18 C19 79.9(6)
Ru3 Ru2 C18 C19 -44.3(8)
Ru1 Ru2 C18 C19 -99.1(5)
C19 Ru2 C18 C23 119.6(11)
C2 Ru2 C18 C23 -52.9(10)
C3 Ru2 C18 C23 -85.0(10)
C22 Ru2 C18 C23 -122.8(11)
C20 Ru2 C18 C23 157.7(10)
C21 Ru2 C18 C23 -160.5(10)
Ru3 Ru2 C18 C23 75.3(11)
Ru1 Ru2 C18 C23 20.5(9)
C22 C18 C19 C20 -0.3(10)
C23 C18 C19 C20 169.1(8)
Ru2 C18 C19 C20 -65.2(6)
C22 C18 C19 C24 -172.2(9)
C23 C18 C19 C24 -2.8(14)
Ru2 C18 C19 C24 122.9(9)
C22 C18 C19 Ru2 64.9(6)
C23 C18 C19 Ru2 -125.6(9)
C18 Ru2 C19 C20 114.7(8)
C2 Ru2 C19 C20 128.1(7)
C3 Ru2 C19 C20 27.4(14)
C22 Ru2 C19 C20 78.4(6)
C21 Ru2 C19 C20 35.8(5)
Ru3 Ru2 C19 C20 -86.8(5)
Ru1 Ru2 C19 C20 -151.4(5)
C2 Ru2 C19 C18 13.4(9)
C3 Ru2 C19 C18 -87.4(13)
C22 Ru2 C19 C18 -36.4(5)
C20 Ru2 C19 C18 -114.7(8)
C21 Ru2 C19 C18 -78.9(6)
Ru3 Ru2 C19 C18 158.4(4)
Ru1 Ru2 C19 C18 93.8(5)
C18 Ru2 C19 C24 -123.0(12)
C2 Ru2 C19 C24 -109.6(10)
C3 Ru2 C19 C24 149.7(11)
C22 Ru2 C19 C24 -159.3(11)
C20 Ru2 C19 C24 122.3(12)
C21 Ru2 C19 C24 158.1(11)
Ru3 Ru2 C19 C24 35.4(10)
Ru1 Ru2 C19 C24 -29.1(10)
C18 C19 C20 C21 1.3(10)
C24 C19 C20 C21 173.5(8)
Ru2 C19 C20 C21 -61.3(7)
C18 C19 C20 C25 -171.7(8)
C24 C19 C20 C25 0.5(14)
Ru2 C19 C20 C25 125.7(9)
C18 C19 C20 Ru2 62.6(5)
C24 C19 C20 Ru2 -125.3(9)
C18 Ru2 C20 C19 -40.3(5)
C2 Ru2 C20 C19 -120.7(8)
C3 Ru2 C20 C19 -170.5(5)
C22 Ru2 C20 C19 -82.0(6)
C21 Ru2 C20 C19 -119.9(8)
Ru3 Ru2 C20 C19 110.3(5)
Ru1 Ru2 C20 C19 43.9(7)
C18 Ru2 C20 C21 79.5(6)
C19 Ru2 C20 C21 119.9(8)
C2 Ru2 C20 C21 -0.9(11)
C3 Ru2 C20 C21 -50.7(7)
C22 Ru2 C20 C21 37.8(6)
Ru3 Ru2 C20 C21 -129.9(5)
Ru1 Ru2 C20 C21 163.7(5)
C18 Ru2 C20 C25 -159.2(13)
C19 Ru2 C20 C25 -118.9(13)
C2 Ru2 C20 C25 120.3(11)
C3 Ru2 C20 C25 70.6(12)
C22 Ru2 C20 C25 159.0(13)
C21 Ru2 C20 C25 121.2(15)
Ru3 Ru2 C20 C25 -8.6(12)
Ru1 Ru2 C20 C25 -75.1(13)
C19 C20 C21 C22 -1.7(11)
C25 C20 C21 C22 171.3(9)
Ru2 C20 C21 C22 -61.0(6)
C19 C20 C21 C26 -170.4(10)
C25 C20 C21 C26 2.6(17)
Ru2 C20 C21 C26 130.4(11)
C19 C20 C21 Ru2 59.2(6)
C25 C20 C21 Ru2 -127.7(10)
C18 Ru2 C21 C20 -80.7(7)
C19 Ru2 C21 C20 -36.1(6)
C2 Ru2 C21 C20 179.5(6)
C3 Ru2 C21 C20 141.4(6)
C22 Ru2 C21 C20 -117.5(9)
Ru3 Ru2 C21 C20 69.3(7)
Ru1 Ru2 C21 C20 -75.3(14)
C18 Ru2 C21 C22 36.8(6)
C19 Ru2 C21 C22 81.4(6)
C2 Ru2 C21 C22 -63.0(7)
C3 Ru2 C21 C22 -101.1(6)
C20 Ru2 C21 C22 117.5(9)
Ru3 Ru2 C21 C22 -173.2(5)
Ru1 Ru2 C21 C22 42.2(17)
C18 Ru2 C21 C26 157.7(11)
C19 Ru2 C21 C26 -157.8(11)
C2 Ru2 C21 C26 57.9(11)
C3 Ru2 C21 C26 19.8(10)
C22 Ru2 C21 C26 120.8(13)
C20 Ru2 C21 C26 -121.6(12)
Ru3 Ru2 C21 C26 -52.3(11)
Ru1 Ru2 C21 C26 163.1(9)
C19 C18 C22 C21 -0.7(10)
C23 C18 C22 C21 -170.1(9)
Ru2 C18 C22 C21 61.9(6)
C19 C18 C22 C27 175.4(9)
C23 C18 C22 C27 6.0(15)
Ru2 C18 C22 C27 -122.0(10)
C19 C18 C22 Ru2 -62.6(6)
C23 C18 C22 Ru2 127.9(9)
C20 C21 C22 C18 1.5(10)
C26 C21 C22 C18 170.2(10)
Ru2 C21 C22 C18 -59.8(6)
C20 C21 C22 C27 -174.7(9)
C26 C21 C22 C27 -6.0(17)
Ru2 C21 C22 C27 124.0(10)
C20 C21 C22 Ru2 61.3(6)
C26 C21 C22 Ru2 -130.0(11)
C19 Ru2 C22 C18 38.8(6)
C2 Ru2 C22 C18 -117.1(6)
C3 Ru2 C22 C18 -154.4(5)
C20 Ru2 C22 C18 80.7(6)
C21 Ru2 C22 C18 117.6(9)
Ru3 Ru2 C22 C18 141.1(10)
Ru1 Ru2 C22 C18 -52.2(7)
C18 Ru2 C22 C21 -117.6(9)
C19 Ru2 C22 C21 -78.9(7)
C2 Ru2 C22 C21 125.3(6)
C3 Ru2 C22 C21 87.9(6)
C20 Ru2 C22 C21 -36.9(6)
Ru3 Ru2 C22 C21 23.5(15)
Ru1 Ru2 C22 C21 -169.9(5)
C18 Ru2 C22 C27 121.0(10)
C19 Ru2 C22 C27 159.8(10)
C2 Ru2 C22 C27 3.9(9)
C3 Ru2 C22 C27 -33.4(9)
C20 Ru2 C22 C27 -158.3(10)
C21 Ru2 C22 C27 -121.3(11)
Ru3 Ru2 C22 C27 -97.9(12)
Ru1 Ru2 C22 C27 68.8(9)
C32A Ru3 C28 C32 -22(4)
C31A Ru3 C28 C32 20.4(10)
C4 Ru3 C28 C32 141.0(9)
C30A Ru3 C28 C32 60.3(10)
C30 Ru3 C28 C32 76.5(10)
C5 Ru3 C28 C32 75.3(18)
C28A Ru3 C28 C32 139.3(19)
C29 Ru3 C28 C32 118.1(14)
C29A Ru3 C28 C32 103.3(11)
C31 Ru3 C28 C32 33.9(9)
C32A Ru3 C28 C29 -140(5)
C31A Ru3 C28 C29 -97.7(14)
C4 Ru3 C28 C29 22.9(14)
C30A Ru3 C28 C29 -57.8(11)
C30 Ru3 C28 C29 -41.6(10)
C5 Ru3 C28 C29 -43(2)
C28A Ru3 C28 C29 21.1(14)
C29A Ru3 C28 C29 -14.8(10)
C31 Ru3 C28 C29 -84.2(11)
C32 Ru3 C28 C29 -118.1(14)
C32A Ru3 C28 C33 99(5)
C31A Ru3 C28 C33 141(2)
C4 Ru3 C28 C33 -98.1(16)
C30A Ru3 C28 C33 -178.9(19)
C30 Ru3 C28 C33 -162.7(19)
C5 Ru3 C28 C33 -163.8(12)
C28A Ru3 C28 C33 -100(2)
C29 Ru3 C28 C33 -121(2)
C29A Ru3 C28 C33 -135.8(19)
C31 Ru3 C28 C33 154.7(19)
C32 Ru3 C28 C33 121(2)
C32 C28 C29 C30 1.0(17)
C33 C28 C29 C30 -173.8(16)
Ru3 C28 C29 C30 63.8(9)
C32 C28 C29 C34 174.4(15)
C33 C28 C29 C34 0(3)
Ru3 C28 C29 C34 -122.8(17)
C32 C28 C29 Ru3 -62.8(12)
C33 C28 C29 Ru3 122.4(17)
C32A Ru3 C29 C28 9.0(12)
C31A Ru3 C29 C28 56.2(12)
C4 Ru3 C29 C28 -164.4(10)
C30A Ru3 C29 C28 101.4(12)
C30 Ru3 C29 C28 112.0(13)
C5 Ru3 C29 C28 161.7(9)
C28A Ru3 C29 C28 -51(3)
C29A Ru3 C29 C28 148(2)
C31 Ru3 C29 C28 75.2(11)
C32 Ru3 C29 C28 35.8(9)
C32A Ru3 C29 C30 -103.1(13)
C31A Ru3 C29 C30 -55.8(12)
C4 Ru3 C29 C30 83.6(9)
C30A Ru3 C29 C30 -10.7(10)
C5 Ru3 C29 C30 49.7(11)
C28A Ru3 C29 C30 -163(4)
C29A Ru3 C29 C30 36.1(13)
C31 Ru3 C29 C30 -36.8(9)
C28 Ru3 C29 C30 -112.0(14)
C32 Ru3 C29 C30 -76.2(10)
C32A Ru3 C29 C34 134(2)
C31A Ru3 C29 C34 -178(2)
C4 Ru3 C29 C34 -38.9(17)
C30A Ru3 C29 C34 -133.1(19)
C30 Ru3 C29 C34 -122(2)
C5 Ru3 C29 C34 -72.7(17)
C28A Ru3 C29 C34 75(4)
C29A Ru3 C29 C34 -86(2)
C31 Ru3 C29 C34 -159.2(19)
C28 Ru3 C29 C34 126(2)
C32 Ru3 C29 C34 161.3(19)
C28 C29 C30 C31 -2.4(16)
C34 C29 C30 C31 -175.8(14)
Ru3 C29 C30 C31 65.1(10)
C28 C29 C30 C35 171.4(14)
C34 C29 C30 C35 -2(2)
Ru3 C29 C30 C35 -121.2(15)
C28 C29 C30 Ru3 -67.5(11)
C34 C29 C30 Ru3 119.1(16)
C32A Ru3 C30 C31 -66.7(11)
C31A Ru3 C30 C31 -20.9(9)
C4 Ru3 C30 C31 140.2(9)
C30A Ru3 C30 C31 30(2)
C5 Ru3 C30 C31 102.0(10)
C28A Ru3 C30 C31 -112.2(12)
C29 Ru3 C30 C31 -117.3(13)
C29A Ru3 C30 C31 -155.4(19)
C28 Ru3 C30 C31 -77.6(10)
C32 Ru3 C30 C31 -36.7(9)
C32A Ru3 C30 C29 50.6(11)
C31A Ru3 C30 C29 96.3(13)
C4 Ru3 C30 C29 -102.5(9)
C30A Ru3 C30 C29 147(3)
C5 Ru3 C30 C29 -140.8(9)
C28A Ru3 C30 C29 5.0(12)
C29A Ru3 C30 C29 -38.1(14)
C31 Ru3 C30 C29 117.3(13)
C28 Ru3 C30 C29 39.7(9)
C32 Ru3 C30 C29 80.6(9)
C32A Ru3 C30 C35 169.8(19)
C31A Ru3 C30 C35 -144(2)
C4 Ru3 C30 C35 16.7(16)
C30A Ru3 C30 C35 -94(3)
C5 Ru3 C30 C35 -21.6(16)
C28A Ru3 C30 C35 124.3(19)
C29 Ru3 C30 C35 119(2)
C29A Ru3 C30 C35 81(2)
C31 Ru3 C30 C35 -124(2)
C28 Ru3 C30 C35 158.9(18)
C32 Ru3 C30 C35 -160.2(18)
C29 C30 C31 C32 2.9(16)
C35 C30 C31 C32 -170.7(14)
Ru3 C30 C31 C32 65.9(10)
C29 C30 C31 C36 173.9(14)
C35 C30 C31 C36 0(2)
Ru3 C30 C31 C36 -123.1(14)
C29 C30 C31 Ru3 -63.1(10)
C35 C30 C31 Ru3 123.3(15)
C32A Ru3 C31 C32 -24.6(9)
C31A Ru3 C31 C32 1(2)
C4 Ru3 C31 C32 -164.6(7)
C30A Ru3 C31 C32 -134.2(18)
C30 Ru3 C31 C32 -115.6(12)
C5 Ru3 C31 C32 160.4(8)
C28A Ru3 C31 C32 -65.3(10)
C29 Ru3 C31 C32 -76.8(9)
C29A Ru3 C31 C32 -104.5(10)
C28 Ru3 C31 C32 -34.5(8)
C32A Ru3 C31 C30 91.0(11)
C31A Ru3 C31 C30 117(3)
C4 Ru3 C31 C30 -49.0(10)
C30A Ru3 C31 C30 -18.6(14)
C5 Ru3 C31 C30 -84.0(9)
C28A Ru3 C31 C30 50.3(11)
C29 Ru3 C31 C30 38.8(9)
C29A Ru3 C31 C30 11.1(9)
C28 Ru3 C31 C30 81.1(10)
C32 Ru3 C31 C30 115.6(12)
C32A Ru3 C31 C36 -150.1(19)
C31A Ru3 C31 C36 -124(3)
C4 Ru3 C31 C36 70.0(17)
C30A Ru3 C31 C36 100(2)
C30 Ru3 C31 C36 119(2)
C5 Ru3 C31 C36 35.0(16)
C28A Ru3 C31 C36 169.3(18)
C29 Ru3 C31 C36 157.7(18)
C29A Ru3 C31 C36 130.1(18)
C28 Ru3 C31 C36 -159.9(19)
C32 Ru3 C31 C36 -125(2)
C30 C31 C32 C28 -2.2(17)
C36 C31 C32 C28 -173.1(15)
Ru3 C31 C32 C28 59.2(11)
C30 C31 C32 C37 173.8(14)
C36 C31 C32 C37 3(2)
Ru3 C31 C32 C37 -124.8(14)
C30 C31 C32 Ru3 -61.4(10)
C36 C31 C32 Ru3 127.7(15)
C29 C28 C32 C31 0.7(18)
C33 C28 C32 C31 175.8(15)
Ru3 C28 C32 C31 -58.5(11)
C29 C28 C32 C37 -175.4(13)
C33 C28 C32 C37 0(2)
Ru3 C28 C32 C37 125.4(14)
C29 C28 C32 Ru3 59.2(11)
C33 C28 C32 Ru3 -125.8(17)
C32A Ru3 C32 C31 130.1(17)
C31A Ru3 C32 C31 -1(2)
C4 Ru3 C32 C31 31.8(15)
C30A Ru3 C32 C31 21.5(9)
C30 Ru3 C32 C31 39.1(9)
C5 Ru3 C32 C31 -27.2(11)
C28A Ru3 C32 C31 99.9(11)
C29 Ru3 C32 C31 84.4(10)
C29A Ru3 C32 C31 60.5(9)
C28 Ru3 C32 C31 122.0(13)
C32A Ru3 C32 C28 8.1(16)
C31A Ru3 C32 C28 -123(3)
C4 Ru3 C32 C28 -90.2(15)
C30A Ru3 C32 C28 -100.5(12)
C30 Ru3 C32 C28 -82.9(10)
C5 Ru3 C32 C28 -149.2(9)
C28A Ru3 C32 C28 -22.1(11)
C29 Ru3 C32 C28 -37.6(10)
C29A Ru3 C32 C28 -61.4(10)
C31 Ru3 C32 C28 -122.0(13)
C32A Ru3 C32 C37 -110(2)
C31A Ru3 C32 C37 119(3)
C4 Ru3 C32 C37 152.2(12)
C30A Ru3 C32 C37 141.9(18)
C30 Ru3 C32 C37 159.5(18)
C5 Ru3 C32 C37 93.2(16)
C28A Ru3 C32 C37 -139.7(18)
C29 Ru3 C32 C37 -155.2(18)
C29A Ru3 C32 C37 -179.1(17)
C31 Ru3 C32 C37 120.4(19)
C28 Ru3 C32 C37 -118(2)
C32A Ru3 C28A C29A -119.3(17)
C31A Ru3 C28A C29A -79.4(13)
C4 Ru3 C28A C29A 56.9(12)
C30A Ru3 C28A C29A -37.0(10)
C30 Ru3 C28A C29A -26.4(9)
C5 Ru3 C28A C29A 26.5(15)
C29 Ru3 C28A C29A -13(3)
C31 Ru3 C28A C29A -62.3(11)
C28 Ru3 C28A C29A -124(2)
C32 Ru3 C28A C29A -98.7(12)
C31A Ru3 C28A C32A 39.9(13)
C4 Ru3 C28A C32A 176.2(11)
C30A Ru3 C28A C32A 82.3(13)
C30 Ru3 C28A C32A 92.9(13)
C5 Ru3 C28A C32A 145.8(10)
C29 Ru3 C28A C32A 107(4)
C29A Ru3 C28A C32A 119.3(17)
C31 Ru3 C28A C32A 56.9(12)
C28 Ru3 C28A C32A -5.0(15)
C32 Ru3 C28A C32A 20.6(10)
C32A Ru3 C28A C33A 123(3)
C31A Ru3 C28A C33A 163(2)
C4 Ru3 C28A C33A -60(2)
C30A Ru3 C28A C33A -154(2)
C30 Ru3 C28A C33A -144(2)
C5 Ru3 C28A C33A -91(2)
C29 Ru3 C28A C33A -130(5)
C29A Ru3 C28A C33A -117(2)
C31 Ru3 C28A C33A -180(2)
C28 Ru3 C28A C33A 118(3)
C32 Ru3 C28A C33A 144(2)
C32A C28A C29A C30A -1(2)
C33A C28A C29A C30A -174.8(16)
Ru3 C28A C29A C30A 57.6(11)
C32A C28A C29A C34A 171.9(17)
C33A C28A C29A C34A -2(3)
Ru3 C28A C29A C34A -129.6(17)
C32A C28A C29A Ru3 -58.5(13)
C33A C28A C29A Ru3 127.6(19)
C32A Ru3 C29A C28A 37.9(12)
C31A Ru3 C29A C28A 82.7(14)
C4 Ru3 C29A C28A -126.5(11)
C30A Ru3 C29A C28A 120.0(15)
C30 Ru3 C29A C28A 118(2)
C5 Ru3 C29A C28A -161.4(11)
C29 Ru3 C29A C28A 7.2(17)
C31 Ru3 C29A C28A 100.9(13)
C28 Ru3 C29A C28A 29.0(11)
C32 Ru3 C29A C28A 65.4(11)
C32A Ru3 C29A C30A -82.1(11)
C31A Ru3 C29A C30A -37.3(11)
C4 Ru3 C29A C30A 113.5(10)
C30 Ru3 C29A C30A -2.1(15)
C5 Ru3 C29A C30A 78.6(10)
C28A Ru3 C29A C30A -120.0(15)
C29 Ru3 C29A C30A -112.8(19)
C31 Ru3 C29A C30A -19.1(9)
C28 Ru3 C29A C30A -91.0(11)
C32 Ru3 C29A C30A -54.6(10)
C32A Ru3 C29A C34A 158(2)
C31A Ru3 C29A C34A -157(2)
C4 Ru3 C29A C34A -6.5(18)
C30A Ru3 C29A C34A -120(2)
C30 Ru3 C29A C34A -122(3)
C5 Ru3 C29A C34A -41.5(19)
C28A Ru3 C29A C34A 120(2)
C29 Ru3 C29A C34A 127(3)
C31 Ru3 C29A C34A -139(2)
C28 Ru3 C29A C34A 149(2)
C32 Ru3 C29A C34A -175(2)
C28A C29A C30A C31A 2(2)
C34A C29A C30A C31A -170.4(17)
Ru3 C29A C30A C31A 60.8(12)
C28A C29A C30A C35A 173.7(16)
C34A C29A C30A C35A 1(3)
Ru3 C29A C30A C35A -127.9(16)
C28A C29A C30A Ru3 -58.4(12)
C34A C29A C30A Ru3 128.8(17)
C32A Ru3 C30A C31A -38.6(13)
C4 Ru3 C30A C31A 173.5(12)
C30 Ru3 C30A C31A -115(3)
C5 Ru3 C30A C31A 136.4(13)
C28A Ru3 C30A C31A -82.4(13)
C29 Ru3 C30A C31A -89.4(13)
C29A Ru3 C30A C31A -118.2(16)
C31 Ru3 C30A C31A 19.3(14)
C28 Ru3 C30A C31A -49.3(12)
C32 Ru3 C30A C31A -11.0(11)
C32A Ru3 C30A C29A 79.6(11)
C31A Ru3 C30A C29A 118.2(16)
C4 Ru3 C30A C29A -68.3(9)
C30 Ru3 C30A C29A 3(2)
C5 Ru3 C30A C29A -105.4(9)
C28A Ru3 C30A C29A 35.8(10)
C29 Ru3 C30A C29A 28.8(9)
C31 Ru3 C30A C29A 137(2)
C28 Ru3 C30A C29A 69.0(10)
C32 Ru3 C30A C29A 107.3(11)
C32A Ru3 C30A C35A -161(2)
C31A Ru3 C30A C35A -123(3)
C4 Ru3 C30A C35A 51(2)
C30 Ru3 C30A C35A 122(4)
C5 Ru3 C30A C35A 13.6(19)
C28A Ru3 C30A C35A 155(2)
C29 Ru3 C30A C35A 148(2)
C29A Ru3 C30A C35A 119(2)
C31 Ru3 C30A C35A -104(3)
C28 Ru3 C30A C35A -172(2)
C32 Ru3 C30A C35A -134(2)
C29A C30A C31A C36A 168.2(18)
C35A C30A C31A C36A -3(3)
Ru3 C30A C31A C36A -129(2)
C29A C30A C31A C32A -3(2)
C35A C30A C31A C32A -173.7(17)
Ru3 C30A C31A C32A 59.8(13)
C29A C30A C31A Ru3 -62.7(12)
C35A C30A C31A Ru3 126.5(18)
C32A Ru3 C31A C30A 118.5(17)
C4 Ru3 C31A C30A -9.8(18)
C30 Ru3 C31A C30A 19.5(9)
C5 Ru3 C31A C30A -51.1(13)
C28A Ru3 C31A C30A 79.3(13)
C29 Ru3 C31A C30A 65.1(12)
C29A Ru3 C31A C30A 37.7(11)
C31 Ru3 C31A C30A -28(2)
C28 Ru3 C31A C30A 108.3(14)
C32 Ru3 C31A C30A 150(3)
C32A Ru3 C31A C36A -117(3)
C4 Ru3 C31A C36A 114(2)
C30A Ru3 C31A C36A 124(3)
C30 Ru3 C31A C36A 144(3)
C5 Ru3 C31A C36A 73(3)
C28A Ru3 C31A C36A -157(3)
C29 Ru3 C31A C36A -171(3)
C29A Ru3 C31A C36A 162(3)
C31 Ru3 C31A C36A 96(4)
C28 Ru3 C31A C36A -128(3)
C32 Ru3 C31A C36A -86(3)
C4 Ru3 C31A C32A -128.2(13)
C30A Ru3 C31A C32A -118.5(17)
C30 Ru3 C31A C32A -99.0(14)
C5 Ru3 C31A C32A -169.6(10)
C28A Ru3 C31A C32A -39.1(12)
C29 Ru3 C31A C32A -53.4(12)
C29A Ru3 C31A C32A -80.7(12)
C31 Ru3 C31A C32A -146(3)
C28 Ru3 C31A C32A -10.2(11)
C32 Ru3 C31A C32A 31(2)
C29A C28A C32A C37A -172.0(18)
C33A C28A C32A C37A 1(3)
Ru3 C28A C32A C37A 126(2)
C29A C28A C32A C31A -1(2)
C33A C28A C32A C31A 172.5(19)
Ru3 C28A C32A C31A -62.4(13)
C29A C28A C32A Ru3 61.5(13)
C33A C28A C32A Ru3 -125(2)
C30A C31A C32A C28A 2(2)
C36A C31A C32A C28A -169.2(18)
Ru3 C31A C32A C28A 63.8(13)
C30A C31A C32A C37A 173.4(19)
C36A C31A C32A C37A 2(3)
Ru3 C31A C32A C37A -125(2)
C30A C31A C32A Ru3 -61.4(13)
C36A C31A C32A Ru3 127(2)
C31A Ru3 C32A C28A -115.6(18)
C4 Ru3 C32A C28A -6.6(19)
C30A Ru3 C32A C28A -78.9(13)
C30 Ru3 C32A C28A -61.9(13)
C5 Ru3 C32A C28A -92(2)
C29 Ru3 C32A C28A -18.5(11)
C29A Ru3 C32A C28A -36.0(12)
C31 Ru3 C32A C28A -104.3(14)
C28 Ru3 C32A C28A 15(4)
C32 Ru3 C32A C28A -136(2)
C31A Ru3 C32A C37A 122(3)
C4 Ru3 C32A C37A -128.8(18)
C30A Ru3 C32A C37A 159(2)
C30 Ru3 C32A C37A 176(2)
C5 Ru3 C32A C37A 146.2(16)
C28A Ru3 C32A C37A -122(3)
C29 Ru3 C32A C37A -141(3)
C29A Ru3 C32A C37A -158(2)
C31 Ru3 C32A C37A 134(2)
C28 Ru3 C32A C37A -107(6)
C32 Ru3 C32A C37A 101(3)
C4 Ru3 C32A C31A 109.0(15)
C30A Ru3 C32A C31A 36.7(12)
C30 Ru3 C32A C31A 53.7(12)
C5 Ru3 C32A C31A 24(2)
C28A Ru3 C32A C31A 115.6(18)
C29 Ru3 C32A C31A 97.1(15)
C29A Ru3 C32A C31A 79.6(13)
C31 Ru3 C32A C31A 11.3(11)
C28 Ru3 C32A C31A 131(5)
C32 Ru3 C32A C31A -20.8(13)
